data_2003594
loop_
_publ_author_name
'Grehl, M.'
'Fr\"ohlich, R.'
'Thiele, S.'

_publ_section_title
;
 Na~2~O~2~.8H~2~O
;
_journal_issue 6
_journal_name_full 'Acta Crystallographica Section C'
_journal_page_first 1038
_journal_page_last 1040
_journal_paper_doi 10.1107/S010827019401382X
_journal_volume 51
_journal_year 1995
_chemical_formula_sum 'H16 Na2 O10'
_chemical_formula_weight 222.10
_space_group_IT_number 15
_symmetry_cell_setting monoclinic
_symmetry_space_group_name_Hall '-C 2yc'
_symmetry_space_group_name_H-M 'C 1 2/c 1'
_atom_type_scat_source IntTabC
_cell_angle_alpha 90
_cell_angle_beta 118.42(1)
_cell_angle_gamma 90
_cell_formula_units_Z 4
_cell_length_a 14.351(3)
_cell_length_b 6.468(1)
_cell_length_c 11.498(2)
_cell_measurement_reflns_used 25
_cell_measurement_temperature 293
_cell_measurement_theta_max 18.56
_cell_measurement_theta_min 11.08
_cell_volume 938.6(3)
_diffrn_measurement_device 'Enraf-Nonius CAD-4'
_diffrn_measurement_method \w-2\q
_diffrn_radiation_type MoK\a
_diffrn_radiation_wavelength 0.71073
_diffrn_reflns_av_R_equivalents 0.0108
_diffrn_reflns_limit_h_max 0
_diffrn_reflns_limit_h_min -17
_diffrn_reflns_limit_k_max 8
_diffrn_reflns_limit_k_min 0
_diffrn_reflns_limit_l_max 14
_diffrn_reflns_limit_l_min -12
_diffrn_reflns_number 1014
_diffrn_reflns_theta_max 26.33
_diffrn_standards_decay_% 'within statistical fluctuation'
_diffrn_standards_interval_count 250
_diffrn_standards_interval_time 120
_diffrn_standards_number
;3 intensity standard reflection monitored every 120 mins, intensity
variation was within statistical fluctuation; 2 orientation standard
reflections monitored every 250 reflections
;
_exptl_absorpt_coefficient_mu 0.242
_exptl_absorpt_correction_type none
_exptl_crystal_colour colourless
_exptl_crystal_density_diffrn 1.572
_exptl_crystal_description irregular
_exptl_crystal_size_max 0.4
_exptl_crystal_size_mid 0.3
_exptl_crystal_size_min 0.2
_refine_diff_density_max 0.159
_refine_diff_density_min -0.136
_refine_ls_extinction_coef '\c = 0.029(2)'
_refine_ls_extinction_method kF~c~[1+0.001\cF~c~^2^\l^3^/sin(2\q)]^-1/4^
_refine_ls_goodness_of_fit_obs 1.208
_refine_ls_hydrogen_treatment refall
_refine_ls_number_parameters 88
_refine_ls_number_reflns 953
_refine_ls_R_factor_obs 0.0241
_refine_ls_shift/esd_max 0.00
_refine_ls_structure_factor_coef Fsqd
_refine_ls_weighting_details 'w=1/[\s^2^(Fo)^2^+(0.0294P)^2^+0.44P], where P = (Fo^2^ + 2F~c~^2^)/3'
_refine_ls_weighting_scheme calc
_refine_ls_wR_factor_obs 0.0700
_reflns_number_observed 815
_reflns_number_total 953
_reflns_observed_criterion I>=2\s(I)
_cod_data_source_file oh1071.cif
_cod_data_source_block oh1071a
_cod_depositor_comments
;
The following automatic conversions were performed:

'_refine_ls_weighting_scheme' value
'w=1/[\s^2^(Fo)^2^+(0.0294P)^2^+0.44P], where P = (Fo^2^ +
2F~c~^2^)/3' was changed to 'calc'. New tag
'_refine_ls_weighting_details' was created. The value of the new tag
was set to 'w=1/[\s^2^(Fo)^2^+(0.0294P)^2^+0.44P], where P = (Fo^2^ +
2F~c~^2^)/3'.

Automatic conversion script
Id: cif_fix_values 3143 2015-03-26 13:38:13Z robertas 
;
_cod_original_sg_symbol_H-M 'C 2/c'
_cod_database_code 2003594

loop_
_symmetry_equiv_pos_as_xyz
x,y,z
x,-y,1/2+z
-x,-y,-z
-x,y,1/2-z
1/2+x,1/2+y,z
1/2+x,1/2-y,1/2+z
1/2-x,1/2-y,-z
1/2-x,1/2+y,1/2-z

loop_
_atom_site_label
_atom_site_fract_x
_atom_site_fract_y
_atom_site_fract_z
_atom_site_U_iso_or_equiv
Na .30029(4) -.00453(8) .06811(5) .028(1)
O .4795(1) .4837(2) .2990(1) .029(1)
O(1) .1429(1) .1869(2) .0073(1) .032(1)
O(2) .3852(1) .1309(2) .2880(1) .029(1)
O(3) .4605(1) -.1637(2) .0833(1) .031(1)
O(4) .2840(1) -.3415(2) .1500(1) .030(1)
H(11) .125(2) .215(4) .059(2) .064(7)
H(12) .088(2) .130(3) -.060(2) .055(6)
H(21) .415(2) .240(4) .289(2) .053(6)
H(22) .432(2) .040(3) .323(2) .044(5)
H(31) .481(2) -.296(4) .125(2) .064(6)
H(32) .442(2) -.181(3) .006(2) .051(6)
H(41) .249(2) -.356(3) .180(2) .046(6)
H(42) .344(2) -.404(3) .200(2) .056(6)

loop_
_geom_angle_atom_site_label_1
_geom_angle_atom_site_label_2
_geom_angle_atom_site_label_3
_geom_angle_site_symmetry_1
_geom_angle_site_symmetry_3
_geom_angle
_geom_angle_publ_flag
O(1) Na O(2) . . 93.16(5) yes
O(2) Na O(4) . 7_545 177.19(5) yes
O(2) Na O(4) . . 90.78(4) yes
O(1) Na O(3) . . 166.22(5) yes
O(4) Na O(3) 7_545 . 83.70(5) yes
O(1) Na O(1) . 7_555 83.75(4) yes
O(4) Na O(1) 7_545 7_555 93.63(4) yes
O(3) Na O(1) . 7_555 85.45(4) yes
O(1) Na O(4) . 7_545 88.46(5) yes
O(1) Na O(4) . . 109.21(5) yes
O(4) Na O(4) 7_545 . 86.52(4) yes
O(2) Na O(3) . . 95.16(5) yes
O(4) Na O(3) . . 81.68(4) yes
O(2) Na O(1) . 7_555 88.83(4) yes
O(4) Na O(1) . 7_555 167.03(5) yes
H(11) O(1) H(12) . . 107(2) yes
H(31) O(3) H(32) . . 107(2) yes
H(21) O(2) H(42) . . 108(2) yes
H(41) O(4) H(42) . . 108(2) yes

loop_
_geom_bond_atom_site_label_1
_geom_bond_atom_site_label_2
_geom_bond_site_symmetry_2
_geom_bond_distance
_geom_bond_publ_flag
Na O(1) . 2.3710(10) yes
Na O(4) 7_545 2.4200(10) yes
Na O(3) . 2.4480(10) yes
Na Na 7_545 3.5310(10) yes
Na O(2) . 2.3900(10) yes
Na O(4) . 2.4290(10) yes
Na O(1) 7_555 2.5120(10) yes
Na Na 7_555 3.6370(10) yes
O O 4_655 1.499(2) yes
O(1) H(12) . 0.88(2) yes
O(2) H(22) . 0.84(2) yes
O(3) H(32) . 0.81(2) yes
O(4) H(42) . 0.87(2) yes
O(1) H(11) . 0.77(3) yes
O(2) H(21) . 0.83(2) yes
O(3) H(31) . 0.96(2) yes
O(4) H(41) . 0.75(2) yes
